data_7060439
loop_
_publ_author_name
'Akhtar, Sohel'
'Singha, Pabitra'
'De, Avik'
'Das, Krishna Sundar'
'Saha, Sayan'
'Bala, Sukhen'
'Mondal, Raju'

_publ_section_title
;
 Construction of a series of metal-directed MOFs to explore their physical
 and chemical properties
;
_journal_issue 14
_journal_name_full 'New Journal of Chemistry'
_journal_page_first 6438
_journal_page_last 6449
_journal_paper_doi 10.1039/D0NJ03424J
_journal_volume 45
_journal_year 2021
_chemical_formula_sum 'C26 H21 Co N6 O4'
_chemical_formula_weight 540.42
_space_group_crystal_system triclinic
_space_group_IT_number 2
_space_group_name_Hall '-P 1'
_space_group_name_H-M_alt 'P -1'
_atom_sites_solution_hydrogens geom
_audit_creation_method SHELXL-2013
_audit_update_record
;
2019-11-04 deposited with the CCDC.	2021-03-09 downloaded from the CCDC.
;
_cell_angle_alpha 98.126(4)
_cell_angle_beta 94.279(4)
_cell_angle_gamma 112.649(3)
_cell_formula_units_Z 2
_cell_length_a 10.0002(10)
_cell_length_b 10.0870(10)
_cell_length_c 13.5209(14)
_cell_measurement_reflns_used 1330
_cell_measurement_temperature 120(2)
_cell_measurement_theta_max 3.376
_cell_measurement_theta_min 2.279
_cell_volume 1233.6(2)
_computing_cell_refinement 'Bruker APEX-2'
_computing_data_collection 'Bruker APEX-2'
_computing_data_reduction 'Bruker SHELXTL'
_computing_molecular_graphics 'Bruker SHELXTL'
_computing_publication_material 'Bruker SHELXTL'
_computing_structure_refinement 'SHELXL-2013 (Sheldrick, 2013)'
_computing_structure_solution 'SHELXS-97 (Sheldrick, 2008)'
_diffrn_ambient_temperature 120(2)
_diffrn_detector_area_resol_mean 8
_diffrn_measured_fraction_theta_full 0.994
_diffrn_measured_fraction_theta_max 0.983
_diffrn_measurement_device_type 'Bruker APEX-2 CCD area detector'
_diffrn_measurement_method '/w scans'
_diffrn_radiation_type MoK\a
_diffrn_radiation_wavelength 0.71073
_diffrn_reflns_av_R_equivalents 0.0940
_diffrn_reflns_av_unetI/netI 0.1111
_diffrn_reflns_Laue_measured_fraction_full 0.994
_diffrn_reflns_Laue_measured_fraction_max 0.983
_diffrn_reflns_limit_h_max 11
_diffrn_reflns_limit_h_min -12
_diffrn_reflns_limit_k_max 12
_diffrn_reflns_limit_k_min -12
_diffrn_reflns_limit_l_max 16
_diffrn_reflns_limit_l_min -16
_diffrn_reflns_number 16189
_diffrn_reflns_point_group_measured_fraction_full 0.994
_diffrn_reflns_point_group_measured_fraction_max 0.983
_diffrn_reflns_theta_full 25.242
_diffrn_reflns_theta_max 26.401
_diffrn_reflns_theta_min 1.537
_diffrn_source 'fine-focus sealed tube'
_exptl_absorpt_coefficient_mu 0.741
_exptl_absorpt_correction_T_max 1.00000
_exptl_absorpt_correction_T_min 0.89817
_exptl_absorpt_correction_type multi-scan
_exptl_absorpt_process_details 'SADABS v.2.03 (Bruker, 2001), wR2(int)=0.0690 before correction'
_exptl_crystal_colour Pink
_exptl_crystal_density_diffrn 1.455
_exptl_crystal_density_meas ?
_exptl_crystal_density_method 'not measured'
_exptl_crystal_description Block
_exptl_crystal_F_000 556
_exptl_crystal_size_max 0.30
_exptl_crystal_size_mid 0.24
_exptl_crystal_size_min 0.18
_refine_diff_density_max 0.655
_refine_diff_density_min -0.405
_refine_diff_density_rms 0.079
_refine_ls_extinction_method none
_refine_ls_goodness_of_fit_ref 1.015
_refine_ls_hydrogen_treatment constr
_refine_ls_matrix_type full
_refine_ls_number_parameters 334
_refine_ls_number_reflns 4975
_refine_ls_number_restraints 0
_refine_ls_restrained_S_all 1.015
_refine_ls_R_factor_all 0.1254
_refine_ls_R_factor_gt 0.0633
_refine_ls_shift/su_max 0.000
_refine_ls_shift/su_mean 0.000
_refine_ls_structure_factor_coef Fsqd
_refine_ls_weighting_details 'w=1/[\s^2^(Fo^2^)+(0.0665P)^2^] where P=(Fo^2^+2Fc^2^)/3'
_refine_ls_weighting_scheme calc
_refine_ls_wR_factor_gt 0.1288
_refine_ls_wR_factor_ref 0.1539
_reflns_Friedel_coverage 0.000
_reflns_number_gt 2965
_reflns_number_total 4975
_reflns_threshold_expression 'I > 2\s(I)'
_cod_data_source_file d0nj03424j2.cif
_cod_data_source_block PS220116_0m
_cod_depositor_comments
;
The following automatic conversions were performed:

data item '_exptl_crystal_density_meas' value 'not measured' was
changed to '?' -- the value is perceived as not measured.

Automatic conversion script
Id: cif_fix_values 7556 2019-12-06 15:28:31Z antanas 

 Adding full bibliography for 7060438--7060444.cif.
;
_cod_database_code 7060439
_shelx_space_group_comment
;
The symmetry employed for this shelxl refinement is uniquely defined
by the following loop, which should always be used as a source of
symmetry information in preference to the above space-group names.
They are only intended as comments.
;
_shelxl_version_number 2013-4

loop_
_space_group_symop_operation_xyz
'x, y, z'
'-x, -y, -z'

loop_
_atom_site_label
_atom_site_type_symbol
_atom_site_fract_x
_atom_site_fract_y
_atom_site_fract_z
_atom_site_U_iso_or_equiv
_atom_site_adp_type
_atom_site_occupancy
_atom_site_site_symmetry_order
_atom_site_calc_flag
_atom_site_refinement_flags_posn
_atom_site_refinement_flags_adp
_atom_site_refinement_flags_occupancy
_atom_site_disorder_assembly
_atom_site_disorder_group
Co1 Co 0.85434(7) 0.69484(7) 0.24422(4) 0.0288(2) Uani 1 1 d . . . . .
O1 O 1.0677(3) 0.8624(4) 0.2768(2) 0.0497(9) Uani 1 1 d . . . . .
O2 O 1.0839(4) 0.6580(5) 0.2297(3) 0.0763(13) Uani 1 1 d . . . . .
O3 O 0.7804(4) 0.8619(4) 0.2833(3) 0.0552(10) Uani 1 1 d . . . . .
O4 O 0.5933(4) 0.6542(5) 0.2362(3) 0.0614(11) Uani 1 1 d . . . . .
N1 N 1.5861(5) 1.2110(5) 0.4472(3) 0.0541(12) Uani 1 1 d . . . . .
N2 N 1.5049(5) 1.2709(5) 0.4767(4) 0.0590(13) Uani 1 1 d . . . . .
N3 N 1.4423(7) 1.3369(6) 0.5073(5) 0.094(2) Uani 1 1 d . . . . .
C1 C 1.1420(6) 0.7871(7) 0.2648(4) 0.0468(13) Uani 1 1 d . . . . .
C2 C 1.3050(5) 0.8612(5) 0.2971(3) 0.0313(10) Uani 1 1 d . . . . .
C3 C 1.3642(5) 0.9995(5) 0.3555(3) 0.0349(11) Uani 1 1 d . . . . .
H3A H 1.3036 1.0466 0.3741 0.042 Uiso 1 1 calc R U . . .
C4 C 1.5137(5) 1.0683(5) 0.3864(3) 0.0356(11) Uani 1 1 d . . . . .
C5 C 1.6043(5) 0.9994(5) 0.3575(3) 0.0384(12) Uani 1 1 d . . . . .
H5A H 1.7048 1.0465 0.3773 0.046 Uiso 1 1 calc R U . . .
C6 C 1.5453(5) 0.8608(5) 0.2994(3) 0.0345(11) Uani 1 1 d . . . . .
C7 C 1.3950(5) 0.7911(5) 0.2698(3) 0.0367(11) Uani 1 1 d . . . . .
H7A H 1.3549 0.6971 0.2317 0.044 Uiso 1 1 calc R U . . .
C8 C 0.6454(7) 0.7852(7) 0.2705(4) 0.0467(13) Uani 1 1 d . . . . .
N4 N 0.8752(4) 0.6754(4) 0.4017(3) 0.0348(9) Uani 1 1 d . . . . .
N5 N 0.8310(4) 0.7143(4) 0.0868(3) 0.0392(10) Uani 1 1 d . . . . .
C9 C 0.8465(5) 0.5534(5) 0.4393(3) 0.0399(12) Uani 1 1 d . . . . .
H9A H 0.8150 0.4652 0.3942 0.048 Uiso 1 1 calc R U . . .
C10 C 0.8607(5) 0.5505(5) 0.5409(3) 0.0408(12) Uani 1 1 d . . . . .
H10A H 0.8388 0.4619 0.5625 0.049 Uiso 1 1 calc R U . . .
C11 C 0.9071(5) 0.6779(6) 0.6104(3) 0.0397(12) Uani 1 1 d . . . . .
C12 C 0.9375(6) 0.8034(6) 0.5724(4) 0.0552(15) Uani 1 1 d . . . . .
H12A H 0.9696 0.8929 0.6162 0.066 Uiso 1 1 calc R U . . .
C13 C 0.9206(6) 0.7981(5) 0.4694(3) 0.0493(14) Uani 1 1 d . . . . .
H13A H 0.9423 0.8855 0.4462 0.059 Uiso 1 1 calc R U . . .
C14 C 0.9197(6) 0.6804(6) 0.7218(3) 0.0533(15) Uani 1 1 d . . . . .
H14A H 1.0150 0.7526 0.7539 0.064 Uiso 1 1 calc R U . . .
H14B H 0.9123 0.5857 0.7344 0.064 Uiso 1 1 calc R U . . .
C15 C 0.8012(6) 0.7167(7) 0.7682(3) 0.0591(16) Uani 1 1 d . . . . .
H15A H 0.8096 0.8119 0.7561 0.071 Uiso 1 1 calc R U . . .
H15B H 0.7061 0.6454 0.7351 0.071 Uiso 1 1 calc R U . . .
C16 C 0.8100(6) 0.7179(6) 0.8789(3) 0.0456(13) Uani 1 1 d . . . . .
C17 C 0.6990(6) 0.6237(6) 0.9198(4) 0.0511(14) Uani 1 1 d . . . . .
H17A H 0.6138 0.5586 0.8783 0.077 Uiso 1 1 calc R U . . .
C18 C 0.7125(6) 0.6248(6) 0.0222(4) 0.0506(14) Uani 1 1 d . . . . .
H18A H 0.6348 0.5595 0.0476 0.076 Uiso 1 1 calc R U . . .
C19 C 0.9386(6) 0.8076(5) 0.0479(3) 0.0441(13) Uani 1 1 d . . . . .
H19A H 1.0226 0.8717 0.0910 0.066 Uiso 1 1 calc R U . . .
C20 C 0.9310(7) 0.8137(6) 0.9458(4) 0.0549(15) Uani 1 1 d . . . . .
H20A H 1.0080 0.8829 0.9223 0.082 Uiso 1 1 calc R U . . .
N4A N 0.7604(4) 0.4628(4) 0.1910(3) 0.0372(9) Uani 1 1 d . . . . .
C9A C 0.8176(6) 0.4034(6) 0.1197(4) 0.0508(14) Uani 1 1 d . . . . .
H9AA H 0.9071 0.4610 0.1023 0.061 Uiso 1 1 calc R U . . .
C10A C 0.7480(7) 0.2598(7) 0.0714(5) 0.0679(18) Uani 1 1 d . . . . .
H10B H 0.7881 0.2251 0.0191 0.081 Uiso 1 1 calc R U . . .
C11A C 0.6215(7) 0.1672(6) 0.0986(5) 0.0619(16) Uani 1 1 d . . . . .
C12A C 0.5627(7) 0.2295(6) 0.1722(4) 0.0566(15) Uani 1 1 d . . . . .
H12B H 0.4749 0.1726 0.1922 0.068 Uiso 1 1 calc R U . . .
C13A C 0.6329(5) 0.3733(5) 0.2154(3) 0.0423(12) Uani 1 1 d . . . . .
H13B H 0.5904 0.4117 0.2643 0.051 Uiso 1 1 calc R U . . .
C14A C 0.5455(8) 0.0083(6) 0.0472(4) 0.077(2) Uani 1 1 d . . . . .
H14C H 0.6185 -0.0306 0.0334 0.116 Uiso 1 1 calc R U . . .
H14D H 0.4850 -0.0474 0.0921 0.116 Uiso 1 1 calc R U . . .

loop_
_atom_site_aniso_label
_atom_site_aniso_U_11
_atom_site_aniso_U_22
_atom_site_aniso_U_33
_atom_site_aniso_U_23
_atom_site_aniso_U_13
_atom_site_aniso_U_12
Co1 0.0271(4) 0.0325(4) 0.0235(3) -0.0004(2) 0.0036(2) 0.0102(3)
O1 0.0234(19) 0.086(3) 0.046(2) 0.0195(19) 0.0075(15) 0.025(2)
O2 0.045(3) 0.055(3) 0.100(3) -0.004(2) -0.017(2) 0.000(2)
O3 0.037(2) 0.086(3) 0.052(2) 0.002(2) 0.0073(18) 0.038(2)
O4 0.072(3) 0.063(3) 0.064(3) 0.005(2) 0.020(2) 0.044(2)
N1 0.042(3) 0.042(3) 0.070(3) -0.006(2) 0.010(2) 0.013(2)
N2 0.061(3) 0.037(3) 0.074(3) 0.005(2) 0.020(3) 0.014(3)
N3 0.110(5) 0.066(4) 0.118(5) 0.005(3) 0.031(4) 0.051(4)
C1 0.025(3) 0.061(4) 0.044(3) 0.009(3) 0.000(2) 0.008(3)
C2 0.022(2) 0.035(3) 0.037(2) 0.008(2) 0.003(2) 0.011(2)
C3 0.027(3) 0.040(3) 0.046(3) 0.011(2) 0.012(2) 0.020(2)
C4 0.028(3) 0.037(3) 0.040(3) 0.004(2) 0.005(2) 0.012(2)
C5 0.023(3) 0.047(3) 0.042(3) 0.004(2) 0.004(2) 0.012(2)
C6 0.022(2) 0.046(3) 0.033(2) 0.002(2) 0.001(2) 0.014(2)
C7 0.033(3) 0.031(3) 0.040(3) -0.003(2) 0.003(2) 0.010(2)
C8 0.052(4) 0.061(4) 0.038(3) 0.011(3) 0.013(3) 0.034(3)
N4 0.041(2) 0.031(2) 0.0265(19) 0.0011(18) 0.0074(17) 0.009(2)
N5 0.038(2) 0.054(3) 0.025(2) 0.0061(19) 0.0053(18) 0.018(2)
C9 0.046(3) 0.042(3) 0.029(2) -0.001(2) -0.003(2) 0.018(3)
C10 0.051(3) 0.040(3) 0.034(3) 0.010(2) 0.001(2) 0.021(3)
C11 0.040(3) 0.048(3) 0.028(2) 0.005(2) 0.003(2) 0.015(3)
C12 0.071(4) 0.046(3) 0.031(3) -0.005(2) 0.004(3) 0.008(3)
C13 0.069(4) 0.034(3) 0.030(3) 0.000(2) 0.004(3) 0.008(3)
C14 0.070(4) 0.065(4) 0.029(3) 0.012(3) 0.006(3) 0.030(3)
C15 0.064(4) 0.098(5) 0.026(3) 0.015(3) 0.011(3) 0.042(4)
C16 0.051(3) 0.069(4) 0.025(2) 0.004(3) 0.005(2) 0.034(3)
C17 0.038(3) 0.079(4) 0.030(3) 0.006(3) -0.005(2) 0.019(3)
C18 0.036(3) 0.078(4) 0.034(3) 0.012(3) 0.007(2) 0.019(3)
C19 0.050(3) 0.045(3) 0.030(3) 0.005(2) 0.001(2) 0.013(3)
C20 0.066(4) 0.061(4) 0.039(3) 0.018(3) 0.016(3) 0.022(3)
N4A 0.033(2) 0.043(3) 0.033(2) -0.0034(18) -0.0034(18) 0.017(2)
C9A 0.035(3) 0.049(3) 0.057(3) -0.014(3) 0.003(3) 0.014(3)
C10A 0.057(4) 0.054(4) 0.078(4) -0.033(3) -0.004(3) 0.024(3)
C11A 0.067(4) 0.035(3) 0.064(4) -0.003(3) -0.017(3) 0.009(3)
C12A 0.062(4) 0.038(3) 0.050(3) 0.003(3) -0.002(3) 0.003(3)
C13A 0.042(3) 0.042(3) 0.038(3) 0.005(2) 0.006(2) 0.011(3)
C14A 0.096(6) 0.045(4) 0.068(4) -0.005(3) -0.022(4) 0.015(4)

loop_
_atom_type_symbol
_atom_type_description
_atom_type_scat_dispersion_real
_atom_type_scat_dispersion_imag
_atom_type_scat_source
C C 0.0033 0.0016 'International Tables Vol C Tables 4.2.6.8 and 6.1.1.4'
H H 0.0000 0.0000 'International Tables Vol C Tables 4.2.6.8 and 6.1.1.4'
N N 0.0061 0.0033 'International Tables Vol C Tables 4.2.6.8 and 6.1.1.4'
O O 0.0106 0.0060 'International Tables Vol C Tables 4.2.6.8 and 6.1.1.4'
Co Co 0.3494 0.9721 'International Tables Vol C Tables 4.2.6.8 and 6.1.1.4'

loop_
_geom_angle_atom_site_label_1
_geom_angle_atom_site_label_2
_geom_angle_atom_site_label_3
_geom_angle
_geom_angle_site_symmetry_1
_geom_angle_site_symmetry_3
_geom_angle_publ_flag
O3 Co1 O1 86.02(15) . . ?
O3 Co1 N4A 137.72(15) . . ?
O1 Co1 N4A 136.23(15) . . ?
O3 Co1 N5 90.37(14) . . ?
O1 Co1 N5 93.36(14) . . ?
N4A Co1 N5 86.22(15) . . ?
O3 Co1 N4 89.17(14) . . ?
O1 Co1 N4 87.09(13) . . ?
N4A Co1 N4 93.80(14) . . ?
N5 Co1 N4 179.33(15) . . ?
C1 O1 Co1 100.0(4) . . ?
C8 O3 Co1 98.7(3) . . ?
N2 N1 C4 115.6(4) . . ?
N3 N2 N1 173.6(6) . . ?
O2 C1 O1 120.8(5) . . ?
O2 C1 C2 120.9(5) . . ?
O1 C1 C2 118.3(5) . . ?
C3 C2 C7 120.0(4) . . ?
C3 C2 C1 119.4(4) . . ?
C7 C2 C1 120.6(4) . . ?
C2 C3 C4 120.0(4) . . ?
C2 C3 H3A 120.0 . . ?
C4 C3 H3A 120.0 . . ?
C3 C4 C5 120.1(4) . . ?
C3 C4 N1 124.6(4) . . ?
C5 C4 N1 115.3(4) . . ?
C6 C5 C4 120.0(4) . . ?
C6 C5 H5A 120.0 . . ?
C4 C5 H5A 120.0 . . ?
C5 C6 C7 119.8(4) . . ?
C5 C6 C8 119.5(4) . 1_655 ?
C7 C6 C8 120.8(5) . 1_655 ?
C2 C7 C6 120.2(4) . . ?
C2 C7 H7A 119.9 . . ?
C6 C7 H7A 119.9 . . ?
O4 C8 O3 122.7(5) . . ?
O4 C8 C6 119.8(5) . 1_455 ?
O3 C8 C6 117.5(5) . 1_455 ?
C13 N4 C9 115.5(4) . . ?
C13 N4 Co1 117.0(3) . . ?
C9 N4 Co1 127.5(3) . . ?
C19 N5 C18 116.4(4) . . ?
C19 N5 Co1 121.8(3) . . ?
C18 N5 Co1 121.6(3) . . ?
N4 C9 C10 123.8(4) . . ?
N4 C9 H9A 118.1 . . ?
C10 C9 H9A 118.1 . . ?
C11 C10 C9 120.3(4) . . ?
C11 C10 H10A 119.9 . . ?
C9 C10 H10A 119.9 . . ?
C12 C11 C10 116.2(4) . . ?
C12 C11 C14 121.3(5) . . ?
C10 C11 C14 122.4(5) . . ?
C11 C12 C13 120.3(5) . . ?
C11 C12 H12A 119.8 . . ?
C13 C12 H12A 119.8 . . ?
N4 C13 C12 123.8(5) . . ?
N4 C13 H13A 118.1 . . ?
C12 C13 H13A 118.1 . . ?
C11 C14 C15 111.8(4) . . ?
C11 C14 H14A 109.2 . . ?
C15 C14 H14A 109.2 . . ?
C11 C14 H14B 109.2 . . ?
C15 C14 H14B 109.2 . . ?
H14A C14 H14B 107.9 . . ?
C16 C15 C14 112.9(4) . . ?
C16 C15 H15A 109.0 . . ?
C14 C15 H15A 109.0 . . ?
C16 C15 H15B 109.0 . . ?
C14 C15 H15B 109.0 . . ?
H15A C15 H15B 107.8 . . ?
C17 C16 C20 116.3(4) . . ?
C17 C16 C15 121.9(5) . . ?
C20 C16 C15 121.9(5) . . ?
C16 C17 C18 120.4(5) . 1_556 ?
C16 C17 H17A 119.8 . . ?
C18 C17 H17A 119.8 1_556 . ?
N5 C18 C17 123.6(5) . 1_554 ?
N5 C18 H18A 118.2 . . ?
C17 C18 H18A 118.2 1_554 . ?
N5 C19 C20 122.9(5) . 1_554 ?
N5 C19 H19A 118.6 . . ?
C20 C19 H19A 118.6 1_554 . ?
C16 C20 C19 120.4(5) . 1_556 ?
C16 C20 H20A 119.8 . . ?
C19 C20 H20A 119.8 1_556 . ?
C9A N4A C13A 116.4(4) . . ?
C9A N4A Co1 120.1(3) . . ?
C13A N4A Co1 122.9(3) . . ?
N4A C9A C10A 122.2(5) . . ?
N4A C9A H9AA 118.9 . . ?
C10A C9A H9AA 118.9 . . ?
C11A C10A C9A 121.5(5) . . ?
C11A C10A H10B 119.2 . . ?
C9A C10A H10B 119.2 . . ?
C10A C11A C12A 115.8(5) . . ?
C10A C11A C14A 122.0(6) . . ?
C12A C11A C14A 122.1(6) . . ?
C13A C12A C11A 120.4(5) . . ?
C13A C12A H12B 119.8 . . ?
C11A C12A H12B 119.8 . . ?
N4A C13A C12A 123.5(5) . . ?
N4A C13A H13B 118.3 . . ?
C12A C13A H13B 118.3 . . ?
C14A C14A C11A 111.5(6) 2_655 . ?
C14A C14A H14C 109.3 2_655 . ?
C11A C14A H14C 109.3 . . ?
C14A C14A H14D 109.3 2_655 . ?
C11A C14A H14D 109.3 . . ?
H14C C14A H14D 108.0 . . ?

loop_
_geom_bond_atom_site_label_1
_geom_bond_atom_site_label_2
_geom_bond_distance
_geom_bond_site_symmetry_2
_geom_bond_publ_flag
Co1 O3 2.105(3) . ?
Co1 O1 2.115(3) . ?
Co1 N4A 2.147(4) . ?
Co1 N5 2.168(4) . ?
Co1 N4 2.168(4) . ?
O1 C1 1.254(6) . ?
O2 C1 1.208(6) . ?
O3 C8 1.254(6) . ?
O4 C8 1.222(6) . ?
N1 N2 1.242(6) . ?
N1 C4 1.430(6) . ?
N2 N3 1.134(6) . ?
C1 C2 1.507(6) . ?
C2 C3 1.380(6) . ?
C2 C7 1.383(6) . ?
C3 C4 1.385(6) . ?
C3 H3A 0.9300 . ?
C4 C5 1.385(6) . ?
C5 C6 1.380(6) . ?
C5 H5A 0.9300 . ?
C6 C7 1.389(6) . ?
C6 C8 1.517(7) 1_655 ?
C7 H7A 0.9300 . ?
C8 C6 1.517(7) 1_455 ?
N4 C13 1.326(6) . ?
N4 C9 1.335(6) . ?
N5 C19 1.328(6) . ?
N5 C18 1.335(6) . ?
C9 C10 1.376(6) . ?
C9 H9A 0.9300 . ?
C10 C11 1.372(6) . ?
C10 H10A 0.9300 . ?
C11 C12 1.368(7) . ?
C11 C14 1.498(6) . ?
C12 C13 1.381(6) . ?
C12 H12A 0.9300 . ?
C13 H13A 0.9300 . ?
C14 C15 1.520(7) . ?
C14 H14A 0.9700 . ?
C14 H14B 0.9700 . ?
C15 C16 1.490(6) . ?
C15 H15A 0.9700 . ?
C15 H15B 0.9700 . ?
C16 C17 1.367(7) . ?
C16 C20 1.380(7) . ?
C17 C18 1.379(6) 1_556 ?
C17 H17A 0.9300 . ?
C18 C17 1.379(6) 1_554 ?
C18 H18A 0.9300 . ?
C19 C20 1.389(6) 1_554 ?
C19 H19A 0.9300 . ?
C20 C19 1.389(6) 1_556 ?
C20 H20A 0.9300 . ?
N4A C9A 1.341(6) . ?
N4A C13A 1.345(6) . ?
C9A C10A 1.377(7) . ?
C9A H9AA 0.9300 . ?
C10A C11A 1.366(8) . ?
C10A H10B 0.9300 . ?
C11A C12A 1.387(8) . ?
C11A C14A 1.515(8) . ?
C12A C13A 1.361(7) . ?
C12A H12B 0.9300 . ?
C13A H13B 0.9300 . ?
C14A C14A 1.461(11) 2_655 ?
C14A H14C 0.9700 . ?
C14A H14D 0.9700 . ?
